data_7159671
loop_
_publ_author_name
'Zhu, Ling-Yun'
'Sun, Jing'
'Liu, Dan'
'Yan, Chao-Guo'

_publ_section_title
;
 Construction of diverse spirooxindoles <i>via</i> a domino reaction of
 arylamines, but-2-ynedioates and 3-hydroxy-3-(indol-3-yl)indolin-2-ones.
;
_journal_issue 47
_journal_name_full 'Organic &amp; biomolecular chemistry'
_journal_page_first 9392
_journal_page_last 9397
_journal_paper_doi 10.1039/d3ob01560b
_journal_volume 21
_journal_year 2023
_chemical_formula_moiety 'C36 H28 Cl N3 O5'
_chemical_formula_sum 'C36 H28 Cl N3 O5'
_chemical_formula_weight 618.06
_space_group_crystal_system triclinic
_space_group_IT_number 2
_space_group_name_Hall '-P 1'
_space_group_name_H-M_alt 'P -1'
_atom_sites_solution_hydrogens geom
_audit_creation_method SHELXL-2014/7
_audit_update_record
;
2023-09-25 deposited with the CCDC.	2023-11-10 downloaded from the CCDC.
;
_cell_angle_alpha 67.152(5)
_cell_angle_beta 72.453(4)
_cell_angle_gamma 70.704(5)
_cell_formula_units_Z 2
_cell_length_a 11.4127(17)
_cell_length_b 11.889(2)
_cell_length_c 14.951(2)
_cell_measurement_reflns_used 4335
_cell_measurement_temperature 296(2)
_cell_measurement_theta_max 22.30
_cell_measurement_theta_min 2.37
_cell_volume 1729.1(5)
_computing_structure_refinement 'SHELXL-2014/7 (Sheldrick, 2014)'
_diffrn_ambient_temperature 296(2)
_diffrn_measured_fraction_theta_full 0.997
_diffrn_measured_fraction_theta_max 0.997
_diffrn_measurement_device_type 'Bruker APEX-II CCD'
_diffrn_measurement_method '\f and \w scans'
_diffrn_radiation_type MoK\a
_diffrn_radiation_wavelength 0.71073
_diffrn_reflns_av_R_equivalents 0.0785
_diffrn_reflns_av_unetI/netI 0.1134
_diffrn_reflns_Laue_measured_fraction_full 0.997
_diffrn_reflns_Laue_measured_fraction_max 0.997
_diffrn_reflns_limit_h_max 13
_diffrn_reflns_limit_h_min -14
_diffrn_reflns_limit_k_max 14
_diffrn_reflns_limit_k_min -14
_diffrn_reflns_limit_l_max 18
_diffrn_reflns_limit_l_min -18
_diffrn_reflns_number 24869
_diffrn_reflns_point_group_measured_fraction_full 0.997
_diffrn_reflns_point_group_measured_fraction_max 0.997
_diffrn_reflns_theta_full 25.242
_diffrn_reflns_theta_max 25.998
_diffrn_reflns_theta_min 2.205
_exptl_absorpt_coefficient_mu 0.154
_exptl_absorpt_correction_T_max 0.7456
_exptl_absorpt_correction_T_min 0.6873
_exptl_absorpt_correction_type multi-scan
_exptl_absorpt_process_details sadabs
_exptl_crystal_colour yellow
_exptl_crystal_density_diffrn 1.187
_exptl_crystal_description block
_exptl_crystal_F_000 644
_exptl_crystal_size_max 0.240
_exptl_crystal_size_mid 0.220
_exptl_crystal_size_min 0.180
_refine_diff_density_max 0.212
_refine_diff_density_min -0.209
_refine_diff_density_rms 0.044
_refine_ls_extinction_method none
_refine_ls_goodness_of_fit_ref 1.009
_refine_ls_hydrogen_treatment constr
_refine_ls_matrix_type full
_refine_ls_number_parameters 409
_refine_ls_number_reflns 6787
_refine_ls_number_restraints 0
_refine_ls_restrained_S_all 1.009
_refine_ls_R_factor_all 0.1614
_refine_ls_R_factor_gt 0.0656
_refine_ls_shift/su_max 0.000
_refine_ls_shift/su_mean 0.000
_refine_ls_structure_factor_coef Fsqd
_refine_ls_weighting_details 'w=1/[\s^2^(Fo^2^)+(0.0746P)^2^+0.1780P] where P=(Fo^2^+2Fc^2^)/3'
_refine_ls_weighting_scheme calc
_refine_ls_wR_factor_gt 0.1348
_refine_ls_wR_factor_ref 0.1679
_reflns_Friedel_coverage 0.000
_reflns_number_gt 3251
_reflns_number_total 6787
_reflns_threshold_expression 'I > 2\s(I)'
_cod_data_source_file d3ob01560b2.cif
_cod_data_source_block 4k
_cod_depositor_comments 'Adding full bibliography for 7159670--7159676.cif.'
_cod_original_cell_volume 1729.2(5)
_cod_database_code 7159671
_shelx_shelxl_version_number 2014/7
_shelx_space_group_comment
;
The symmetry employed for this shelxl refinement is uniquely defined
by the following loop, which should always be used as a source of
symmetry information in preference to the above space-group names.
They are only intended as comments.
;
_shelx_estimated_absorpt_t_min 0.964
_shelx_estimated_absorpt_t_max 0.973

loop_
_space_group_symop_operation_xyz
'x, y, z'
'-x, -y, -z'

loop_
_atom_site_label
_atom_site_type_symbol
_atom_site_fract_x
_atom_site_fract_y
_atom_site_fract_z
_atom_site_U_iso_or_equiv
_atom_site_adp_type
_atom_site_occupancy
_atom_site_site_symmetry_order
_atom_site_calc_flag
_atom_site_refinement_flags_posn
_atom_site_refinement_flags_adp
_atom_site_refinement_flags_occupancy
_atom_site_disorder_assembly
_atom_site_disorder_group
C1 C 0.7164(3) 0.7099(3) 0.5455(3) 0.0638(10) Uani 1 1 d . . . . .
H1 H 0.7500 0.7587 0.5623 0.077 Uiso 1 1 calc R U . . .
C2 C 0.7242(4) 0.7303(4) 0.4466(3) 0.0753(11) Uani 1 1 d . . . . .
H2A H 0.7606 0.7936 0.3983 0.090 Uiso 1 1 calc R U . . .
C3 C 0.6800(4) 0.6597(5) 0.4199(3) 0.0874(14) Uani 1 1 d . . . . .
H3 H 0.6859 0.6734 0.3533 0.105 Uiso 1 1 calc R U . . .
C4 C 0.6265(4) 0.5677(5) 0.4907(4) 0.1019(16) Uani 1 1 d . . . . .
H4 H 0.5967 0.5173 0.4726 0.122 Uiso 1 1 calc R U . . .
C5 C 0.6161(3) 0.5486(4) 0.5909(3) 0.0764(12) Uani 1 1 d . . . . .
H5 H 0.5782 0.4862 0.6390 0.092 Uiso 1 1 calc R U . . .
C6 C 0.6608(3) 0.6202(3) 0.6193(2) 0.0481(8) Uani 1 1 d . . . . .
C7 C 0.6484(3) 0.5951(3) 0.7286(2) 0.0522(9) Uani 1 1 d . . . . .
H7A H 0.5594 0.6178 0.7581 0.063 Uiso 1 1 calc R U . . .
H7B H 0.6799 0.5056 0.7598 0.063 Uiso 1 1 calc R U . . .
C8 C 0.6787(3) 0.7936(3) 0.73633(19) 0.0378(7) Uani 1 1 d . . . . .
C9 C 0.5672(3) 0.8786(3) 0.7132(2) 0.0515(9) Uani 1 1 d . . . . .
H9 H 0.5037 0.8533 0.7045 0.062 Uiso 1 1 calc R U . . .
C10 C 0.5531(3) 1.0022(3) 0.7036(2) 0.0590(10) Uani 1 1 d . . . . .
H10 H 0.4784 1.0605 0.6883 0.071 Uiso 1 1 calc R U . . .
C11 C 0.6463(3) 1.0431(3) 0.7159(2) 0.0524(9) Uani 1 1 d . . . . .
C12 C 0.6283(4) 1.1800(3) 0.7027(3) 0.0860(12) Uani 1 1 d . . . . .
H12A H 0.6873 1.1874 0.7330 0.129 Uiso 1 1 calc R U . . .
H12B H 0.5434 1.2128 0.7333 0.129 Uiso 1 1 calc R U . . .
H12C H 0.6427 1.2268 0.6333 0.129 Uiso 1 1 calc R U . . .
C13 C 0.7565(3) 0.9554(3) 0.7417(2) 0.0455(8) Uani 1 1 d . . . . .
H13 H 0.8193 0.9800 0.7521 0.055 Uiso 1 1 calc R U . . .
C14 C 0.7714(2) 0.8311(3) 0.75190(19) 0.0353(7) Uani 1 1 d . . . . .
C15 C 0.8765(2) 0.7163(3) 0.78537(19) 0.0335(7) Uani 1 1 d . . . . .
C16 C 0.8289(3) 0.6099(3) 0.7801(2) 0.0394(8) Uani 1 1 d . . . . .
C17 C 0.8564(3) 0.6371(3) 1.0555(2) 0.0368(7) Uani 1 1 d . . . . .
C18 C 0.7946(3) 0.6068(3) 1.1543(2) 0.0476(8) Uani 1 1 d . . . . .
H18 H 0.8362 0.5894 1.2046 0.057 Uiso 1 1 calc R U . . .
C19 C 0.6702(3) 0.6034(3) 1.1747(2) 0.0527(9) Uani 1 1 d . . . . .
H19 H 0.6269 0.5825 1.2402 0.063 Uiso 1 1 calc R U . . .
C20 C 0.6076(3) 0.6308(3) 1.0993(2) 0.0546(9) Uani 1 1 d . . . . .
H20 H 0.5228 0.6287 1.1156 0.066 Uiso 1 1 calc R U . . .
C21 C 0.6674(3) 0.6609(3) 1.0011(2) 0.0446(8) Uani 1 1 d . . . . .
H21 H 0.6242 0.6795 0.9515 0.054 Uiso 1 1 calc R U . . .
C22 C 0.7957(3) 0.6628(3) 0.97818(19) 0.0346(7) Uani 1 1 d . . . . .
C23 C 0.8890(2) 0.6880(2) 0.88892(19) 0.0332(7) Uani 1 1 d . . . . .
C24 C 0.9987(3) 0.6775(2) 0.9139(2) 0.0345(7) Uani 1 1 d . . . . .
C25 C 0.9770(3) 0.8426(3) 0.5462(2) 0.0486(8) Uani 1 1 d . . . . .
H25 H 0.9453 0.9161 0.5630 0.058 Uiso 1 1 calc R U . . .
C26 C 0.9902(3) 0.8479(4) 0.4497(2) 0.0626(10) Uani 1 1 d . . . . .
H26 H 0.9677 0.9246 0.4013 0.075 Uiso 1 1 calc R U . . .
C27 C 1.0370(3) 0.7382(4) 0.4261(2) 0.0607(10) Uani 1 1 d . . . . .
C28 C 1.0687(3) 0.6244(4) 0.4959(3) 0.0605(10) Uani 1 1 d . . . . .
H28 H 1.0989 0.5510 0.4790 0.073 Uiso 1 1 calc R U . . .
C29 C 1.0553(3) 0.6197(3) 0.5919(2) 0.0520(9) Uani 1 1 d . . . . .
H29 H 1.0765 0.5425 0.6401 0.062 Uiso 1 1 calc R U . . .
C30 C 1.0104(3) 0.7291(3) 0.6173(2) 0.0387(7) Uani 1 1 d . . . . .
C31 C 1.1068(3) 0.7188(3) 0.7463(2) 0.0364(7) Uani 1 1 d . . . . .
C32 C 1.2189(3) 0.7393(4) 0.6620(2) 0.0454(8) Uani 1 1 d . . . . .
C33 C 1.3251(4) 0.8918(4) 0.5467(3) 0.0968(14) Uani 1 1 d . . . . .
H33A H 1.4026 0.8377 0.5669 0.145 Uiso 1 1 calc R U . . .
H33B H 1.3251 0.9778 0.5325 0.145 Uiso 1 1 calc R U . . .
H33C H 1.3181 0.8807 0.4885 0.145 Uiso 1 1 calc R U . . .
C34 C 1.1125(2) 0.6980(3) 0.8410(2) 0.0367(7) Uani 1 1 d . . . . .
C35 C 1.2300(3) 0.6949(3) 0.8616(2) 0.0434(8) Uani 1 1 d . . . . .
C36 C 1.3357(3) 0.6579(4) 0.9889(3) 0.0779(12) Uani 1 1 d . . . . .
H36A H 1.3989 0.5848 0.9786 0.117 Uiso 1 1 calc R U . . .
H36B H 1.3166 0.6506 1.0577 0.117 Uiso 1 1 calc R U . . .
H36C H 1.3670 0.7317 0.9500 0.117 Uiso 1 1 calc R U . . .
Cl1 Cl 1.05485(12) 0.74413(13) 0.30455(7) 0.1087(5) Uani 1 1 d . . . . .
N1 N 0.7160(2) 0.6632(2) 0.74943(17) 0.0419(6) Uani 1 1 d . . . . .
N2 N 0.9789(2) 0.6466(2) 1.01516(16) 0.0402(6) Uani 1 1 d . . . . .
H2 H 1.0345 0.6350 1.0479 0.048 Uiso 1 1 calc R U . . .
N3 N 1.0019(2) 0.7221(2) 0.71765(15) 0.0372(6) Uani 1 1 d . . . . .
O1 O 0.8832(2) 0.4983(2) 0.80066(15) 0.0513(6) Uani 1 1 d . . . . .
O2 O 1.2922(2) 0.6588(2) 0.63040(16) 0.0647(7) Uani 1 1 d . . . . .
O3 O 1.21875(19) 0.8606(2) 0.62562(15) 0.0595(6) Uani 1 1 d . . . . .
O4 O 1.3256(2) 0.7134(2) 0.80162(17) 0.0651(7) Uani 1 1 d . . . . .
O5 O 1.22239(19) 0.6677(2) 0.95960(15) 0.0579(6) Uani 1 1 d . . . . .

loop_
_atom_site_aniso_label
_atom_site_aniso_U_11
_atom_site_aniso_U_22
_atom_site_aniso_U_33
_atom_site_aniso_U_23
_atom_site_aniso_U_13
_atom_site_aniso_U_12
C1 0.072(3) 0.084(3) 0.050(2) -0.025(2) -0.0157(19) -0.030(2)
C2 0.078(3) 0.094(3) 0.058(3) -0.029(2) -0.025(2) -0.010(2)
C3 0.054(3) 0.150(5) 0.076(3) -0.069(3) -0.022(2) 0.000(3)
C4 0.073(3) 0.165(5) 0.123(4) -0.100(4) -0.012(3) -0.039(3)
C5 0.064(3) 0.107(3) 0.090(3) -0.059(3) -0.004(2) -0.037(2)
C6 0.0318(18) 0.066(2) 0.058(2) -0.0310(19) -0.0101(16) -0.0107(16)
C7 0.048(2) 0.062(2) 0.056(2) -0.0157(17) -0.0132(17) -0.0247(17)
C8 0.0339(18) 0.047(2) 0.0293(16) -0.0087(14) -0.0082(14) -0.0078(15)
C9 0.0354(19) 0.068(3) 0.051(2) -0.0169(18) -0.0154(16) -0.0095(18)
C10 0.042(2) 0.060(3) 0.059(2) -0.0143(19) -0.0158(17) 0.0067(18)
C11 0.053(2) 0.043(2) 0.050(2) -0.0129(16) -0.0121(17) 0.0011(18)
C12 0.091(3) 0.057(3) 0.102(3) -0.027(2) -0.031(3) 0.003(2)
C13 0.045(2) 0.047(2) 0.0443(18) -0.0150(16) -0.0092(15) -0.0100(16)
C14 0.0304(16) 0.044(2) 0.0296(16) -0.0100(14) -0.0059(13) -0.0093(14)
C15 0.0279(16) 0.0415(18) 0.0316(16) -0.0110(14) -0.0062(13) -0.0097(14)
C16 0.0404(19) 0.048(2) 0.0277(16) -0.0107(15) -0.0040(14) -0.0119(17)
C17 0.0324(18) 0.0418(19) 0.0342(17) -0.0142(14) -0.0035(15) -0.0070(14)
C18 0.050(2) 0.055(2) 0.0325(18) -0.0144(15) -0.0085(16) -0.0049(16)
C19 0.051(2) 0.060(2) 0.0347(18) -0.0130(16) 0.0038(17) -0.0124(17)
C20 0.0392(19) 0.074(2) 0.047(2) -0.0190(18) 0.0042(17) -0.0217(17)
C21 0.0360(19) 0.060(2) 0.0361(18) -0.0150(15) -0.0056(15) -0.0121(15)
C22 0.0311(17) 0.0373(18) 0.0326(16) -0.0114(13) -0.0062(14) -0.0048(13)
C23 0.0275(16) 0.0371(18) 0.0317(16) -0.0090(13) -0.0066(14) -0.0059(13)
C24 0.0333(17) 0.0362(18) 0.0331(17) -0.0105(13) -0.0096(14) -0.0051(13)
C25 0.057(2) 0.049(2) 0.0384(19) -0.0083(16) -0.0111(16) -0.0155(16)
C26 0.071(3) 0.072(3) 0.037(2) -0.0032(19) -0.0128(18) -0.023(2)
C27 0.054(2) 0.093(3) 0.042(2) -0.029(2) -0.0037(17) -0.023(2)
C28 0.057(2) 0.073(3) 0.059(2) -0.039(2) -0.0045(19) -0.0115(19)
C29 0.054(2) 0.052(2) 0.043(2) -0.0163(17) -0.0075(16) -0.0043(17)
C30 0.0339(17) 0.050(2) 0.0317(17) -0.0140(16) -0.0036(14) -0.0108(15)
C31 0.0301(17) 0.0383(18) 0.0382(18) -0.0138(14) -0.0054(14) -0.0046(13)
C32 0.039(2) 0.060(2) 0.0358(18) -0.0118(18) -0.0076(16) -0.0152(18)
C33 0.083(3) 0.114(4) 0.069(3) 0.008(2) 0.004(2) -0.057(3)
C34 0.0302(17) 0.0451(19) 0.0353(18) -0.0125(14) -0.0085(14) -0.0085(14)
C35 0.036(2) 0.050(2) 0.043(2) -0.0103(16) -0.0105(17) -0.0131(15)
C36 0.058(2) 0.117(3) 0.073(3) -0.023(2) -0.035(2) -0.028(2)
Cl1 0.1167(10) 0.1793(13) 0.0474(6) -0.0535(7) -0.0087(6) -0.0436(9)
N1 0.0378(15) 0.0522(18) 0.0414(15) -0.0143(13) -0.0122(12) -0.0148(13)
N2 0.0358(15) 0.0550(17) 0.0308(14) -0.0130(12) -0.0126(12) -0.0078(12)
N3 0.0285(14) 0.0516(16) 0.0307(14) -0.0144(12) -0.0039(11) -0.0091(11)
O1 0.0551(14) 0.0441(14) 0.0550(14) -0.0155(11) -0.0181(11) -0.0065(11)
O2 0.0422(14) 0.0823(18) 0.0631(15) -0.0356(14) 0.0100(11) -0.0105(13)
O3 0.0517(14) 0.0633(17) 0.0513(14) 0.0005(12) -0.0069(11) -0.0244(12)
O4 0.0389(14) 0.0999(19) 0.0576(15) -0.0179(13) -0.0065(12) -0.0301(13)
O5 0.0427(13) 0.0903(18) 0.0485(14) -0.0189(12) -0.0172(11) -0.0227(12)

loop_
_atom_type_symbol
_atom_type_description
_atom_type_scat_dispersion_real
_atom_type_scat_dispersion_imag
_atom_type_scat_source
C C 0.0033 0.0016 'International Tables Vol C Tables 4.2.6.8 and 6.1.1.4'
H H 0.0000 0.0000 'International Tables Vol C Tables 4.2.6.8 and 6.1.1.4'
N N 0.0061 0.0033 'International Tables Vol C Tables 4.2.6.8 and 6.1.1.4'
O O 0.0106 0.0060 'International Tables Vol C Tables 4.2.6.8 and 6.1.1.4'
Cl Cl 0.1484 0.1585 'International Tables Vol C Tables 4.2.6.8 and 6.1.1.4'

loop_
_geom_angle_atom_site_label_1
_geom_angle_atom_site_label_2
_geom_angle_atom_site_label_3
_geom_angle
_geom_angle_site_symmetry_1
_geom_angle_site_symmetry_3
_geom_angle_publ_flag
C6 C1 C2 121.9(3) . . ?
C6 C1 H1 119.0 . . ?
C2 C1 H1 119.0 . . ?
C3 C2 C1 120.5(4) . . ?
C3 C2 H2A 119.7 . . ?
C1 C2 H2A 119.7 . . ?
C2 C3 C4 119.5(4) . . ?
C2 C3 H3 120.2 . . ?
C4 C3 H3 120.2 . . ?
C3 C4 C5 120.1(4) . . ?
C3 C4 H4 120.0 . . ?
C5 C4 H4 120.0 . . ?
C6 C5 C4 121.0(4) . . ?
C6 C5 H5 119.5 . . ?
C4 C5 H5 119.5 . . ?
C5 C6 C1 116.9(3) . . ?
C5 C6 C7 119.0(3) . . ?
C1 C6 C7 124.1(3) . . ?
N1 C7 C6 113.9(2) . . ?
N1 C7 H7A 108.8 . . ?
C6 C7 H7A 108.8 . . ?
N1 C7 H7B 108.8 . . ?
C6 C7 H7B 108.8 . . ?
H7A C7 H7B 107.7 . . ?
C9 C8 C14 120.8(3) . . ?
C9 C8 N1 128.5(3) . . ?
C14 C8 N1 110.6(2) . . ?
C10 C9 C8 117.8(3) . . ?
C10 C9 H9 121.1 . . ?
C8 C9 H9 121.1 . . ?
C9 C10 C11 122.6(3) . . ?
C9 C10 H10 118.7 . . ?
C11 C10 H10 118.7 . . ?
C10 C11 C13 118.8(3) . . ?
C10 C11 C12 121.0(3) . . ?
C13 C11 C12 120.3(3) . . ?
C11 C12 H12A 109.5 . . ?
C11 C12 H12B 109.5 . . ?
H12A C12 H12B 109.5 . . ?
C11 C12 H12C 109.5 . . ?
H12A C12 H12C 109.5 . . ?
H12B C12 H12C 109.5 . . ?
C14 C13 C11 119.1(3) . . ?
C14 C13 H13 120.4 . . ?
C11 C13 H13 120.4 . . ?
C13 C14 C8 120.9(3) . . ?
C13 C14 C15 130.0(3) . . ?
C8 C14 C15 109.0(3) . . ?
N3 C15 C23 109.5(2) . . ?
N3 C15 C14 113.4(2) . . ?
C23 C15 C14 113.5(2) . . ?
N3 C15 C16 109.2(2) . . ?
C23 C15 C16 109.4(2) . . ?
C14 C15 C16 101.3(2) . . ?
O1 C16 N1 125.9(3) . . ?
O1 C16 C15 125.8(3) . . ?
N1 C16 C15 108.3(3) . . ?
N2 C17 C18 129.4(3) . . ?
N2 C17 C22 108.3(2) . . ?
C18 C17 C22 122.3(3) . . ?
C19 C18 C17 117.6(3) . . ?
C19 C18 H18 121.2 . . ?
C17 C18 H18 121.2 . . ?
C18 C19 C20 121.2(3) . . ?
C18 C19 H19 119.4 . . ?
C20 C19 H19 119.4 . . ?
C21 C20 C19 121.9(3) . . ?
C21 C20 H20 119.0 . . ?
C19 C20 H20 119.0 . . ?
C20 C21 C22 118.1(3) . . ?
C20 C21 H21 121.0 . . ?
C22 C21 H21 121.0 . . ?
C17 C22 C21 119.0(2) . . ?
C17 C22 C23 105.9(2) . . ?
C21 C22 C23 135.1(3) . . ?
C24 C23 C22 107.9(2) . . ?
C24 C23 C15 123.7(2) . . ?
C22 C23 C15 128.3(2) . . ?
C23 C24 N2 108.8(2) . . ?
C23 C24 C34 122.5(2) . . ?
N2 C24 C34 128.8(2) . . ?
C30 C25 C26 120.2(3) . . ?
C30 C25 H25 119.9 . . ?
C26 C25 H25 119.9 . . ?
C27 C26 C25 119.2(3) . . ?
C27 C26 H26 120.4 . . ?
C25 C26 H26 120.4 . . ?
C28 C27 C26 121.5(3) . . ?
C28 C27 Cl1 119.0(3) . . ?
C26 C27 Cl1 119.5(3) . . ?
C27 C28 C29 119.1(3) . . ?
C27 C28 H28 120.5 . . ?
C29 C28 H28 120.5 . . ?
C28 C29 C30 120.6(3) . . ?
C28 C29 H29 119.7 . . ?
C30 C29 H29 119.7 . . ?
C25 C30 C29 119.5(3) . . ?
C25 C30 N3 121.1(3) . . ?
C29 C30 N3 119.4(3) . . ?
C34 C31 N3 124.4(2) . . ?
C34 C31 C32 122.0(2) . . ?
N3 C31 C32 113.7(2) . . ?
O2 C32 O3 125.7(3) . . ?
O2 C32 C31 124.5(3) . . ?
O3 C32 C31 109.7(3) . . ?
O3 C33 H33A 109.5 . . ?
O3 C33 H33B 109.5 . . ?
H33A C33 H33B 109.5 . . ?
O3 C33 H33C 109.5 . . ?
H33A C33 H33C 109.5 . . ?
H33B C33 H33C 109.5 . . ?
C31 C34 C24 115.7(2) . . ?
C31 C34 C35 118.9(3) . . ?
C24 C34 C35 125.5(3) . . ?
O4 C35 O5 121.8(3) . . ?
O4 C35 C34 126.4(3) . . ?
O5 C35 C34 111.8(3) . . ?
O5 C36 H36A 109.5 . . ?
O5 C36 H36B 109.5 . . ?
H36A C36 H36B 109.5 . . ?
O5 C36 H36C 109.5 . . ?
H36A C36 H36C 109.5 . . ?
H36B C36 H36C 109.5 . . ?
C16 N1 C8 110.7(2) . . ?
C16 N1 C7 123.9(3) . . ?
C8 N1 C7 125.4(3) . . ?
C17 N2 C24 109.1(2) . . ?
C17 N2 H2 125.4 . . ?
C24 N2 H2 125.4 . . ?
C31 N3 C30 120.0(2) . . ?
C31 N3 C15 123.6(2) . . ?
C30 N3 C15 116.4(2) . . ?
C32 O3 C33 115.1(3) . . ?
C35 O5 C36 116.5(2) . . ?

loop_
_geom_bond_atom_site_label_1
_geom_bond_atom_site_label_2
_geom_bond_distance
_geom_bond_site_symmetry_2
_geom_bond_publ_flag
C1 C6 1.368(4) . ?
C1 C2 1.382(5) . ?
C1 H1 0.9300 . ?
C2 C3 1.334(5) . ?
C2 H2A 0.9300 . ?
C3 C4 1.357(6) . ?
C3 H3 0.9300 . ?
C4 C5 1.399(6) . ?
C4 H4 0.9300 . ?
C5 C6 1.364(4) . ?
C5 H5 0.9300 . ?
C6 C7 1.512(4) . ?
C7 N1 1.449(4) . ?
C7 H7A 0.9700 . ?
C7 H7B 0.9700 . ?
C8 C9 1.380(4) . ?
C8 C14 1.383(4) . ?
C8 N1 1.415(4) . ?
C9 C10 1.379(4) . ?
C9 H9 0.9300 . ?
C10 C11 1.388(4) . ?
C10 H10 0.9300 . ?
C11 C13 1.390(4) . ?
C11 C12 1.512(4) . ?
C12 H12A 0.9600 . ?
C12 H12B 0.9600 . ?
C12 H12C 0.9600 . ?
C13 C14 1.383(4) . ?
C13 H13 0.9300 . ?
C14 C15 1.517(4) . ?
C15 N3 1.489(3) . ?
C15 C23 1.493(4) . ?
C15 C16 1.568(4) . ?
C16 O1 1.222(3) . ?
C16 N1 1.365(4) . ?
C17 N2 1.369(3) . ?
C17 C18 1.391(4) . ?
C17 C22 1.405(4) . ?
C18 C19 1.370(4) . ?
C18 H18 0.9300 . ?
C19 C20 1.392(4) . ?
C19 H19 0.9300 . ?
C20 C21 1.378(4) . ?
C20 H20 0.9300 . ?
C21 C22 1.406(4) . ?
C21 H21 0.9300 . ?
C22 C23 1.431(4) . ?
C23 C24 1.366(4) . ?
C24 N2 1.376(3) . ?
C24 C34 1.443(4) . ?
C25 C30 1.374(4) . ?
C25 C26 1.384(4) . ?
C25 H25 0.9300 . ?
C26 C27 1.376(5) . ?
C26 H26 0.9300 . ?
C27 C28 1.364(5) . ?
C27 Cl1 1.742(3) . ?
C28 C29 1.378(4) . ?
C28 H28 0.9300 . ?
C29 C30 1.387(4) . ?
C29 H29 0.9300 . ?
C30 N3 1.445(3) . ?
C31 C34 1.358(4) . ?
C31 N3 1.372(3) . ?
C31 C32 1.510(4) . ?
C32 O2 1.192(4) . ?
C32 O3 1.329(4) . ?
C33 O3 1.448(4) . ?
C33 H33A 0.9600 . ?
C33 H33B 0.9600 . ?
C33 H33C 0.9600 . ?
C34 C35 1.450(4) . ?
C35 O4 1.207(3) . ?
C35 O5 1.353(3) . ?
C36 O5 1.442(3) . ?
C36 H36A 0.9600 . ?
C36 H36B 0.9600 . ?
C36 H36C 0.9600 . ?
N2 H2 0.8600 . ?

loop_
_geom_hbond_atom_site_label_D
_geom_hbond_atom_site_label_H
_geom_hbond_atom_site_label_A
_geom_hbond_distance_DH
_geom_hbond_distance_HA
_geom_hbond_distance_DA
_geom_hbond_angle_DHA
_geom_hbond_site_symmetry_A
N2 H2 O1 0.86 2.46 3.188(3) 143.4 2_767
N2 H2 O5 0.86 2.22 2.717(3) 116.6 .
